data_7224107
loop_
_publ_author_name
'Ma, De-Yun'
'Qin, Liang'
'Lei, Jia-Mei'
'Liang, Yun-Qiu'
'Lin, Wei-Jie'
'Yan, Jing-Jing'
'Ding, Wan-Qiu'
'Guo, Hai-Fu'
'Ling, Yun'

_publ_section_title
;
 Structural diversity of a series of coordination polymers built from
 5-substituted isophthalic acid with or without a methyl-functionalized
 N-donor ligand
;
_journal_issue 8
_journal_name_full CrystEngComm
_journal_page_first 1363
_journal_paper_doi 10.1039/C5CE02314A
_journal_volume 18
_journal_year 2016
_chemical_formula_moiety 'C16 H16 Cd N3 O8'
_chemical_formula_sum 'C16 H16 Cd N3 O8'
_chemical_formula_weight 490.72
_chemical_name_systematic
; 
 ? 
;
_space_group_IT_number 2
_symmetry_cell_setting triclinic
_symmetry_space_group_name_Hall '-P 1'
_symmetry_space_group_name_H-M 'P -1'
_atom_sites_solution_hydrogens geom
_atom_sites_solution_primary direct
_atom_sites_solution_secondary difmap
_audit_creation_method SHELXL-97
_audit_update_record
;
2015-07-29 deposited with the CCDC.
2016-01-05 downloaded from the CCDC.
;
_cell_angle_alpha 67.113(2)
_cell_angle_beta 88.027(2)
_cell_angle_gamma 76.771(2)
_cell_formula_units_Z 2
_cell_length_a 8.5151(6)
_cell_length_b 10.0658(7)
_cell_length_c 11.9929(8)
_cell_measurement_reflns_used 496
_cell_measurement_temperature 296(2)
_cell_measurement_theta_max 20.99
_cell_measurement_theta_min 1.51
_cell_volume 920.16(11)
_computing_cell_refinement SMART
_computing_data_collection 'SMART (Bruker, 2008)'
_computing_data_reduction 'SAINT (Bruker, 2008)'
_computing_molecular_graphics SHELXTL
_computing_publication_material SHELXTL
_computing_structure_refinement SHELXTL
_computing_structure_solution 'SHELXTL (Bruker, 2008)'
_diffrn_ambient_temperature 296(2)
_diffrn_measured_fraction_theta_full 0.996
_diffrn_measured_fraction_theta_max 0.996
_diffrn_measurement_device_type 'Bruker Smart Apex Duo CCD'
_diffrn_measurement_method 'phi and omega scans'
_diffrn_radiation_monochromator graphite
_diffrn_radiation_source 'fine-focus sealed tube'
_diffrn_radiation_type MoK\a
_diffrn_radiation_wavelength 0.71073
_diffrn_reflns_av_R_equivalents 0.0169
_diffrn_reflns_av_sigmaI/netI 0.0258
_diffrn_reflns_limit_h_max 10
_diffrn_reflns_limit_h_min -10
_diffrn_reflns_limit_k_max 12
_diffrn_reflns_limit_k_min -7
_diffrn_reflns_limit_l_max 14
_diffrn_reflns_limit_l_min -14
_diffrn_reflns_number 5974
_diffrn_reflns_theta_full 25.16
_diffrn_reflns_theta_max 25.16
_diffrn_reflns_theta_min 1.85
_exptl_absorpt_coefficient_mu 1.237
_exptl_absorpt_correction_T_max 0.775
_exptl_absorpt_correction_T_min 0.679
_exptl_absorpt_correction_type multi-scan
_exptl_absorpt_process_details sadabs
_exptl_crystal_colour colorless
_exptl_crystal_density_diffrn 1.771
_exptl_crystal_density_method 'not measured'
_exptl_crystal_description Block
_exptl_crystal_F_000 490
_exptl_crystal_size_max 0.34
_exptl_crystal_size_mid 0.28
_exptl_crystal_size_min 0.22
_refine_diff_density_max 0.814
_refine_diff_density_min -0.354
_refine_diff_density_rms 0.073
_refine_ls_extinction_method none
_refine_ls_goodness_of_fit_ref 1.060
_refine_ls_hydrogen_treatment mixed
_refine_ls_matrix_type full
_refine_ls_number_parameters 267
_refine_ls_number_reflns 3280
_refine_ls_number_restraints 6
_refine_ls_restrained_S_all 1.059
_refine_ls_R_factor_all 0.0276
_refine_ls_R_factor_gt 0.0257
_refine_ls_shift/su_max 0.000
_refine_ls_shift/su_mean 0.000
_refine_ls_structure_factor_coef Fsqd
_refine_ls_weighting_details 'calc w=1/[\s^2^(Fo^2^)+(0.0274P)^2^+1.2113P] where P=(Fo^2^+2Fc^2^)/3'
_refine_ls_weighting_scheme calc
_refine_ls_wR_factor_gt 0.0638
_refine_ls_wR_factor_ref 0.0651
_reflns_number_gt 3096
_reflns_number_total 3280
_reflns_threshold_expression >2sigma(I)
_cod_data_source_file c5ce02314a2.cif
_cod_data_source_block 5
_cod_depositor_comments 'Adding full bibliography for 7224103--7224111.cif.'
_cod_database_code 7224107

loop_
_symmetry_equiv_pos_as_xyz
'x, y, z'
'-x, -y, -z'

loop_
_atom_site_label
_atom_site_type_symbol
_atom_site_fract_x
_atom_site_fract_y
_atom_site_fract_z
_atom_site_U_iso_or_equiv
_atom_site_adp_type
_atom_site_occupancy
_atom_site_symmetry_multiplicity
_atom_site_calc_flag
_atom_site_refinement_flags
C1 C 0.1465(3) 0.4570(3) 0.6266(3) 0.0264(6) Uani 1 1 d .
C2 C 0.0693(4) 0.4332(3) 0.7339(3) 0.0322(7) Uani 1 1 d .
H2 H 0.0500 0.5044 0.7672 0.039 Uiso 1 1 calc R
C3 C 0.0217(4) 0.3017(4) 0.7902(3) 0.0363(7) Uani 1 1 d .
C4 C 0.0451(4) 0.1937(3) 0.7436(3) 0.0342(7) Uani 1 1 d .
H4 H 0.0091 0.1073 0.7826 0.041 Uiso 1 1 calc R
C5 C 0.1237(3) 0.2176(3) 0.6371(3) 0.0272(6) Uani 1 1 d .
C6 C 0.1744(3) 0.3483(3) 0.5794(3) 0.0264(6) Uani 1 1 d .
H6 H 0.2277 0.3633 0.5081 0.032 Uiso 1 1 calc R
C7 C 0.1901(4) 0.6042(3) 0.5605(3) 0.0298(6) Uani 1 1 d .
C8 C 0.1434(4) 0.1037(3) 0.5829(3) 0.0296(6) Uani 1 1 d .
C9 C 0.2880(4) 1.0892(3) 0.1863(3) 0.0354(7) Uani 1 1 d .
C10 C 0.3537(4) 1.1062(3) 0.0755(3) 0.0370(7) Uani 1 1 d .
H10 H 0.3230 1.1972 0.0103 0.044 Uiso 1 1 calc R
C11 C 0.4638(4) 0.9916(3) 0.0592(3) 0.0316(7) Uani 1 1 d .
C12 C 0.5065(4) 0.8594(4) 0.1608(3) 0.0388(8) Uani 1 1 d .
H12 H 0.5821 0.7791 0.1562 0.047 Uiso 1 1 calc R
C13 C 0.4366(4) 0.8478(4) 0.2680(3) 0.0373(7) Uani 1 1 d .
H13 H 0.4663 0.7580 0.3345 0.045 Uiso 1 1 calc R
C14 C 0.1748(5) 1.2161(4) 0.2045(3) 0.0548(10) Uani 1 1 d .
H14A H 0.0739 1.1902 0.2298 0.082 Uiso 1 1 calc R
H14B H 0.1566 1.3021 0.1297 0.082 Uiso 1 1 calc R
H14C H 0.2215 1.2373 0.2656 0.082 Uiso 1 1 calc R
C15 C 0.6675(6) 0.2586(5) 0.1585(4) 0.0686(12) Uani 1 1 d .
H15A H 0.5928 0.2193 0.2169 0.103 Uiso 1 1 calc R
H15B H 0.7761 0.2094 0.1918 0.103 Uiso 1 1 calc R
H15C H 0.6502 0.2427 0.0864 0.103 Uiso 1 1 calc R
C16 C 0.6431(6) 0.4127(6) 0.1295(4) 0.0712(12) Uani 1 1 d .
Cd1 Cd 0.22050(2) 0.89934(2) 0.470102(18) 0.02661(8) Uani 1 1 d .
N1 N 0.3276(3) 0.9591(3) 0.2821(2) 0.0319(6) Uani 1 1 d .
N2 N -0.0628(5) 0.2775(4) 0.9027(3) 0.0598(9) Uani 1 1 d .
N3 N 0.6221(8) 0.5378(6) 0.1075(5) 0.1147(19) Uani 1 1 d .
O1 O 0.1460(3) 0.7006(2) 0.6039(2) 0.0381(5) Uani 1 1 d .
O2 O 0.2620(3) 0.6268(3) 0.4652(2) 0.0463(6) Uani 1 1 d .
O3 O 0.2508(3) 0.0995(2) 0.5091(2) 0.0399(5) Uani 1 1 d .
O4 O 0.0507(3) 0.0162(2) 0.6124(2) 0.0357(5) Uani 1 1 d .
O5 O -0.0752(5) 0.3686(4) 0.9468(3) 0.0893(12) Uani 1 1 d .
O6 O -0.1159(7) 0.1677(4) 0.9461(4) 0.1249(19) Uani 1 1 d .
O1W O 0.4757(3) 0.7986(3) 0.5638(2) 0.0467(6) Uani 1 1 d D
H2W H 0.508(4) 0.7085(12) 0.598(4) 0.070 Uiso 1 1 d D
H1W H 0.545(3) 0.845(3) 0.534(4) 0.070 Uiso 1 1 d D
O2W O 0.3804(5) 0.4904(4) 0.3122(3) 0.0848(11) Uani 1 1 d D
H3W H 0.450(5) 0.522(6) 0.266(4) 0.127 Uiso 1 1 d D
H4W H 0.349(7) 0.534(6) 0.358(5) 0.127 Uiso 1 1 d D

loop_
_atom_site_aniso_label
_atom_site_aniso_U_11
_atom_site_aniso_U_22
_atom_site_aniso_U_33
_atom_site_aniso_U_23
_atom_site_aniso_U_13
_atom_site_aniso_U_12
C1 0.0278(15) 0.0225(14) 0.0299(14) -0.0110(12) 0.0021(12) -0.0063(12)
C2 0.0394(17) 0.0271(15) 0.0361(16) -0.0188(13) 0.0065(13) -0.0082(13)
C3 0.0455(19) 0.0355(17) 0.0322(16) -0.0160(14) 0.0146(14) -0.0147(15)
C4 0.0405(18) 0.0262(15) 0.0382(16) -0.0117(13) 0.0089(14) -0.0149(13)
C5 0.0287(15) 0.0242(14) 0.0320(15) -0.0136(12) 0.0015(12) -0.0072(12)
C6 0.0272(14) 0.0262(14) 0.0280(14) -0.0127(12) 0.0050(11) -0.0074(12)
C7 0.0317(16) 0.0243(15) 0.0338(15) -0.0101(12) 0.0004(13) -0.0091(12)
C8 0.0336(16) 0.0247(14) 0.0337(15) -0.0147(12) -0.0036(13) -0.0065(12)
C9 0.0409(18) 0.0315(16) 0.0333(16) -0.0123(13) 0.0104(14) -0.0092(14)
C10 0.0459(19) 0.0298(16) 0.0295(15) -0.0081(13) 0.0107(14) -0.0053(14)
C11 0.0351(16) 0.0333(16) 0.0300(15) -0.0146(13) 0.0101(13) -0.0116(13)
C12 0.0456(19) 0.0307(16) 0.0358(16) -0.0127(14) 0.0145(15) -0.0028(14)
C13 0.0417(18) 0.0311(16) 0.0327(16) -0.0083(13) 0.0112(14) -0.0051(14)
C14 0.071(3) 0.039(2) 0.044(2) -0.0151(16) 0.0202(19) 0.0028(18)
C15 0.083(3) 0.068(3) 0.056(2) -0.025(2) 0.021(2) -0.024(3)
C16 0.078(3) 0.080(4) 0.060(3) -0.031(3) 0.009(2) -0.021(3)
Cd1 0.03093(13) 0.02468(12) 0.02997(13) -0.01476(9) 0.01064(9) -0.01144(9)
N1 0.0363(14) 0.0311(13) 0.0292(12) -0.0122(11) 0.0106(11) -0.0099(11)
N2 0.088(3) 0.053(2) 0.0519(19) -0.0290(17) 0.0374(19) -0.0311(19)
N3 0.170(6) 0.075(3) 0.101(4) -0.039(3) 0.009(4) -0.023(4)
O1 0.0479(14) 0.0240(11) 0.0479(13) -0.0187(10) 0.0107(11) -0.0115(10)
O2 0.0638(16) 0.0402(13) 0.0435(13) -0.0186(11) 0.0221(12) -0.0273(12)
O3 0.0401(13) 0.0413(13) 0.0545(14) -0.0337(11) 0.0155(11) -0.0151(10)
O4 0.0404(12) 0.0246(10) 0.0466(12) -0.0155(9) -0.0006(10) -0.0127(9)
O5 0.152(4) 0.086(2) 0.068(2) -0.0564(19) 0.065(2) -0.062(2)
O6 0.219(5) 0.088(3) 0.112(3) -0.062(2) 0.125(4) -0.096(3)
O1W 0.0365(13) 0.0416(14) 0.0547(15) -0.0103(12) 0.0041(11) -0.0109(11)
O2W 0.126(3) 0.0524(18) 0.069(2) -0.0246(16) 0.040(2) -0.0117(19)

loop_
_atom_type_symbol
_atom_type_description
_atom_type_scat_dispersion_real
_atom_type_scat_dispersion_imag
_atom_type_scat_source
C C 0.0033 0.0016 'International Tables Vol C Tables 4.2.6.8 and 6.1.1.4'
H H 0.0000 0.0000 'International Tables Vol C Tables 4.2.6.8 and 6.1.1.4'
Cd Cd -0.8075 1.2024 'International Tables Vol C Tables 4.2.6.8 and 6.1.1.4'
N N 0.0061 0.0033 'International Tables Vol C Tables 4.2.6.8 and 6.1.1.4'
O O 0.0106 0.0060 'International Tables Vol C Tables 4.2.6.8 and 6.1.1.4'

loop_
_geom_angle_atom_site_label_1
_geom_angle_atom_site_label_2
_geom_angle_atom_site_label_3
_geom_angle
_geom_angle_site_symmetry_1
_geom_angle_site_symmetry_3
C2 C1 C6 119.3(3) . .
C2 C1 C7 118.9(3) . .
C6 C1 C7 121.7(3) . .
C3 C2 C1 118.7(3) . .
C3 C2 H2 120.7 . .
C1 C2 H2 120.7 . .
C4 C3 C2 123.0(3) . .
C4 C3 N2 118.3(3) . .
C2 C3 N2 118.7(3) . .
C3 C4 C5 118.0(3) . .
C3 C4 H4 121.0 . .
C5 C4 H4 121.0 . .
C4 C5 C6 120.0(3) . .
C4 C5 C8 118.4(3) . .
C6 C5 C8 121.5(3) . .
C1 C6 C5 121.0(3) . .
C1 C6 H6 119.5 . .
C5 C6 H6 119.5 . .
O2 C7 O1 123.0(3) . .
O2 C7 C1 119.9(3) . .
O1 C7 C1 117.0(3) . .
O4 C8 O3 122.2(3) . .
O4 C8 C5 118.7(3) . .
O3 C8 C5 119.1(3) . .
N1 C9 C10 120.9(3) . .
N1 C9 C14 117.7(3) . .
C10 C9 C14 121.3(3) . .
C11 C10 C9 121.8(3) . .
C11 C10 H10 119.1 . .
C9 C10 H10 119.1 . .
C10 C11 C12 116.1(3) . .
C10 C11 C11 122.4(3) . 2_675
C12 C11 C11 121.4(3) . 2_675
C13 C12 C11 119.8(3) . .
C13 C12 H12 120.1 . .
C11 C12 H12 120.1 . .
N1 C13 C12 123.6(3) . .
N1 C13 H13 118.2 . .
C12 C13 H13 118.2 . .
C9 C14 H14A 109.5 . .
C9 C14 H14B 109.5 . .
H14A C14 H14B 109.5 . .
C9 C14 H14C 109.5 . .
H14A C14 H14C 109.5 . .
H14B C14 H14C 109.5 . .
C16 C15 H15A 109.5 . .
C16 C15 H15B 109.5 . .
H15A C15 H15B 109.5 . .
C16 C15 H15C 109.5 . .
H15A C15 H15C 109.5 . .
H15B C15 H15C 109.5 . .
N3 C16 C15 178.9(6) . .
O1 Cd1 O1W 87.84(9) . .
O1 Cd1 O3 125.01(8) . 1_565
O1W Cd1 O3 82.13(9) . 1_565
O1 Cd1 N1 135.41(8) . .
O1W Cd1 N1 90.60(9) . .
O3 Cd1 N1 98.79(8) 1_565 .
O1 Cd1 O4 86.71(8) . 2_566
O1W Cd1 O4 174.54(8) . 2_566
O3 Cd1 O4 100.80(8) 1_565 2_566
N1 Cd1 O4 93.48(9) . 2_566
O1 Cd1 O4 79.46(7) . 1_565
O1W Cd1 O4 105.09(8) . 1_565
O3 Cd1 O4 52.20(7) 1_565 1_565
N1 Cd1 O4 143.00(8) . 1_565
O4 Cd1 O4 73.62(8) 2_566 1_565
C9 N1 C13 117.8(3) . .
C9 N1 Cd1 127.1(2) . .
C13 N1 Cd1 115.05(19) . .
O6 N2 O5 123.7(3) . .
O6 N2 C3 118.3(3) . .
O5 N2 C3 118.0(3) . .
C7 O1 Cd1 103.84(18) . .
C8 O3 Cd1 100.72(18) . 1_545
C8 O4 Cd1 119.96(19) . 2_566
C8 O4 Cd1 84.80(17) . 1_545
Cd1 O4 Cd1 106.38(8) 2_566 1_545
Cd1 O1W H2W 121(3) . .
Cd1 O1W H1W 116(3) . .
H2W O1W H1W 115.8(15) . .
H3W O2W H4W 114.9(15) . .

loop_
_geom_bond_atom_site_label_1
_geom_bond_atom_site_label_2
_geom_bond_distance
_geom_bond_site_symmetry_2
C1 C2 1.385(4) .
C1 C6 1.388(4) .
C1 C7 1.510(4) .
C2 C3 1.380(4) .
C2 H2 0.9300 .
C3 C4 1.378(4) .
C3 N2 1.468(4) .
C4 C5 1.384(4) .
C4 H4 0.9300 .
C5 C6 1.388(4) .
C5 C8 1.500(4) .
C6 H6 0.9300 .
C7 O2 1.243(4) .
C7 O1 1.251(4) .
C8 O4 1.257(4) .
C8 O3 1.256(4) .
C9 N1 1.343(4) .
C9 C10 1.387(4) .
C9 C14 1.499(5) .
C10 C11 1.384(4) .
C10 H10 0.9300 .
C11 C12 1.392(4) .
C11 C11 1.492(6) 2_675
C12 C13 1.371(4) .
C12 H12 0.9300 .
C13 N1 1.344(4) .
C13 H13 0.9300 .
C14 H14A 0.9600 .
C14 H14B 0.9600 .
C14 H14C 0.9600 .
C15 C16 1.417(7) .
C15 H15A 0.9600 .
C15 H15B 0.9600 .
C15 H15C 0.9600 .
C16 N3 1.152(7) .
Cd1 O1 2.234(2) .
Cd1 O1W 2.299(2) .
Cd1 O3 2.307(2) 1_565
Cd1 N1 2.309(2) .
Cd1 O4 2.375(2) 2_566
Cd1 O4 2.646(2) 1_565
N2 O6 1.209(4) .
N2 O5 1.208(4) .
O3 Cd1 2.307(2) 1_545
O4 Cd1 2.375(2) 2_566
O4 Cd1 2.646(2) 1_545
O1W H2W 0.820(10) .
O1W H1W 0.821(10) .
O2W H3W 0.824(10) .
O2W H4W 0.824(10) .

loop_
_geom_hbond_atom_site_label_D
_geom_hbond_atom_site_label_H
_geom_hbond_atom_site_label_A
_geom_hbond_distance_DH
_geom_hbond_distance_HA
_geom_hbond_distance_DA
_geom_hbond_angle_DHA
_geom_hbond_site_symmetry_A
O1W H2W O2W 0.820(10) 1.894(14) 2.703(4) 169(4) 2_666
O1W H1W O3 0.821(10) 1.940(16) 2.738(3) 164(3) 2_666
O2W H3W N3 0.824(10) 2.34(2) 3.112(7) 155(5) .
O2W H4W O2 0.824(10) 1.910(11) 2.733(4) 175(5) .
